data_4105933
loop_
_publ_author_name
'Javier Mart\'i-Rujas'
'Nazrul Islam'
'Daisuke Hashizume'
'Fujio Izumi'
'Makoto Fujita'
'Masaki Kawano'

_publ_section_title
;
 Dramatic Structural Rearrangements in Porous Coordination Networks
;
_journal_name_full 'Journal of the American Chemical Society'
_journal_page_first 5853
_journal_page_last 5860
_journal_paper_doi 10.1021/ja109160a
_journal_volume 133
_journal_year 2011
_chemical_formula_sum 'C18 H12 Br4 N6 S0 Zn2'
_chemical_formula_weight 762.72
_chemical_name_systematic
;
 ?
;
_space_group_IT_number 61
_symmetry_cell_setting orthorhombic
_symmetry_space_group_name_Hall '-P 2ac 2ab'
_symmetry_space_group_name_H-M 'P b c a'
_atom_sites_solution_hydrogens geom
_atom_sites_solution_primary direct
_atom_sites_solution_secondary difmap
_audit_creation_method SHELXL-97
_cell_angle_alpha 90.00
_cell_angle_beta 90.00
_cell_angle_gamma 90.00
_cell_formula_units_Z 8
_cell_length_a 17.339(6)
_cell_length_b 14.752(6)
_cell_length_c 18.507(7)
_cell_measurement_reflns_used 5992
_cell_measurement_temperature 85(1)
_cell_measurement_theta_max 28.45
_cell_measurement_theta_min 2.35
_cell_volume 4734(3)
_computing_cell_refinement 'Bruker SAINT'
_computing_data_collection 'Bruker APEX2'
_computing_data_reduction 'Bruker SAINT'
_computing_molecular_graphics 'Bruker XP'
_computing_publication_material 'Bruker SHELXTL'
_computing_structure_refinement 'SHELXL-97 (Sheldrick, 1997)'
_computing_structure_solution 'SHELXS-97 (Sheldrick, 1990)'
_diffrn_ambient_temperature 85(1)
_diffrn_detector_area_resol_mean 8.366
_diffrn_measured_fraction_theta_full 0.959
_diffrn_measured_fraction_theta_max 0.959
_diffrn_measurement_device_type 'Bruker APEX-II CCD'
_diffrn_measurement_method '\w scans'
_diffrn_radiation_monochromator 'focusing mirror'
_diffrn_radiation_source 'fine-focus rotating anode'
_diffrn_radiation_type MoK\a
_diffrn_radiation_wavelength 0.71073
_diffrn_reflns_av_R_equivalents 0.0439
_diffrn_reflns_av_sigmaI/netI 0.0265
_diffrn_reflns_limit_h_max 23
_diffrn_reflns_limit_h_min -22
_diffrn_reflns_limit_k_max 20
_diffrn_reflns_limit_k_min -19
_diffrn_reflns_limit_l_max 23
_diffrn_reflns_limit_l_min -25
_diffrn_reflns_number 52651
_diffrn_reflns_theta_full 28.91
_diffrn_reflns_theta_max 28.91
_diffrn_reflns_theta_min 2.12
_diffrn_standards_decay_% none
_exptl_absorpt_coefficient_mu 8.796
_exptl_absorpt_correction_T_max 0.9172
_exptl_absorpt_correction_T_min 0.8437
_exptl_absorpt_correction_type empirical
_exptl_absorpt_process_details SADABS
_exptl_crystal_colour colorless
_exptl_crystal_density_diffrn 2.140
_exptl_crystal_description prism
_exptl_crystal_F_000 2896
_exptl_crystal_size_max 0.02
_exptl_crystal_size_mid 0.02
_exptl_crystal_size_min 0.01
_refine_diff_density_max 0.941
_refine_diff_density_min -0.675
_refine_diff_density_rms 0.099
_refine_ls_extinction_coef none
_refine_ls_extinction_method none
_refine_ls_goodness_of_fit_ref 1.025
_refine_ls_hydrogen_treatment constr
_refine_ls_matrix_type full
_refine_ls_number_parameters 271
_refine_ls_number_reflns 5992
_refine_ls_number_restraints 0
_refine_ls_restrained_S_all 1.025
_refine_ls_R_factor_all 0.0340
_refine_ls_R_factor_gt 0.0220
_refine_ls_shift/su_max 0.002
_refine_ls_shift/su_mean 0.000
_refine_ls_structure_factor_coef Fsqd
_refine_ls_weighting_details 'calc w=1/[\s^2^(Fo^2^)+(0.0213P)^2^+2.9787P] where P=(Fo^2^+2Fc^2^)/3'
_refine_ls_weighting_scheme calc
_refine_ls_wR_factor_gt 0.0454
_refine_ls_wR_factor_ref 0.0483
_reflns_number_gt 4942
_reflns_number_total 5992
_reflns_threshold_expression >2sigma(I)
_cod_data_source_file ja109160a_si_001_1.cif
_cod_data_source_block pbca
_cod_database_code 4105933

loop_
_symmetry_equiv_pos_as_xyz
'x, y, z'
'x+1/2, -y+1/2, -z'
'-x, y+1/2, -z+1/2'
'-x+1/2, -y, z+1/2'
'-x, -y, -z'
'-x-1/2, y-1/2, z'
'x, -y-1/2, z-1/2'
'x-1/2, y, -z-1/2'

loop_
_atom_site_label
_atom_site_type_symbol
_atom_site_fract_x
_atom_site_fract_y
_atom_site_fract_z
_atom_site_U_iso_or_equiv
_atom_site_adp_type
_atom_site_occupancy
_atom_site_symmetry_multiplicity
_atom_site_calc_flag
_atom_site_refinement_flags
Zn1 Zn 0.618590(15) -0.089347(17) 0.838907(14) 0.01520(6) Uani 1 1 d .
Zn2 Zn 0.768429(14) 0.654191(16) 0.482607(13) 0.01131(6) Uani 1 1 d .
Br1 Br 0.756257(12) 0.563510(15) 0.375326(11) 0.01383(5) Uani 1 1 d .
Br2 Br 0.764368(15) 0.809756(15) 0.475811(15) 0.02675(6) Uani 1 1 d .
Br3 Br 0.543519(14) -0.143268(16) 0.934753(15) 0.02433(6) Uani 1 1 d .
Br4 Br 0.628987(16) -0.160107(17) 0.726582(14) 0.02944(7) Uani 1 1 d .
N1 N 0.54194(10) 0.37704(12) 0.85508(10) 0.0122(4) Uani 1 1 d .
N2 N 0.56171(10) 0.51238(12) 0.78849(10) 0.0128(4) Uani 1 1 d .
N3 N 0.36951(10) 0.60064(12) 0.97700(10) 0.0128(4) Uani 1 1 d .
N4 N 0.59750(11) 0.04643(12) 0.82382(10) 0.0154(4) Uani 1 1 d .
N5 N 0.60572(10) 0.37142(12) 0.74149(10) 0.0127(4) Uani 1 1 d .
N6 N 0.70009(10) 0.59897(12) 0.56102(10) 0.0130(4) Uani 1 1 d .
C1 C 0.42966(12) 0.46431(14) 0.93637(11) 0.0134(4) Uani 1 1 d .
H1 H 0.4322 0.4000 0.9372 0.016 Uiso 1 1 calc R
C2 C 0.47692(12) 0.60819(15) 0.89647(12) 0.0152(5) Uani 1 1 d .
H2 H 0.5124 0.6439 0.8696 0.018 Uiso 1 1 calc R
C3 C 0.63462(14) 0.09038(16) 0.77101(13) 0.0206(5) Uani 1 1 d .
H3 H 0.6653 0.0563 0.7384 0.025 Uiso 1 1 calc R
C4 C 0.63027(14) 0.18330(16) 0.76184(13) 0.0195(5) Uani 1 1 d .
H4 H 0.6577 0.2123 0.7239 0.023 Uiso 1 1 calc R
C5 C 0.58505(12) 0.23332(15) 0.80920(12) 0.0133(4) Uani 1 1 d .
C6 C 0.64672(13) 0.46464(15) 0.61275(12) 0.0156(4) Uani 1 1 d .
H6 H 0.6340 0.4023 0.6077 0.019 Uiso 1 1 calc R
C7 C 0.57774(12) 0.33298(14) 0.80150(12) 0.0118(4) Uani 1 1 d .
C8 C 0.68630(13) 0.64334(14) 0.62321(12) 0.0155(5) Uani 1 1 d .
H8 H 0.7003 0.7054 0.6268 0.019 Uiso 1 1 calc R
C9 C 0.63349(12) 0.50982(15) 0.67726(11) 0.0125(4) Uani 1 1 d .
C10 C 0.65235(13) 0.60141(15) 0.68202(12) 0.0161(5) Uani 1 1 d .
H10 H 0.6421 0.6345 0.7250 0.019 Uiso 1 1 calc R
C11 C 0.37557(12) 0.50965(14) 0.97686(12) 0.0142(4) Uani 1 1 d .
H11 H 0.3411 0.4754 1.0059 0.017 Uiso 1 1 calc R
C12 C 0.53220(12) 0.46563(14) 0.84375(11) 0.0117(4) Uani 1 1 d .
C13 C 0.42059(13) 0.64900(14) 0.93875(12) 0.0148(4) Uani 1 1 d .
H13 H 0.4182 0.7133 0.9406 0.018 Uiso 1 1 calc R
C14 C 0.54644(13) 0.18797(15) 0.86419(12) 0.0162(5) Uani 1 1 d .
H14 H 0.5152 0.2204 0.8975 0.019 Uiso 1 1 calc R
C15 C 0.59875(12) 0.46172(14) 0.73951(11) 0.0126(4) Uani 1 1 d .
C16 C 0.55428(12) 0.09450(15) 0.86976(12) 0.0158(5) Uani 1 1 d .
H16 H 0.5280 0.0637 0.9075 0.019 Uiso 1 1 calc R
C17 C 0.48044(12) 0.51406(14) 0.89423(11) 0.0118(4) Uani 1 1 d .
C18 C 0.67876(13) 0.51205(15) 0.55616(12) 0.0158(5) Uani 1 1 d .
H18 H 0.6861 0.4816 0.5115 0.019 Uiso 1 1 calc R

loop_
_atom_site_aniso_label
_atom_site_aniso_U_11
_atom_site_aniso_U_22
_atom_site_aniso_U_33
_atom_site_aniso_U_23
_atom_site_aniso_U_13
_atom_site_aniso_U_12
Zn1 0.01570(13) 0.01075(12) 0.01914(14) -0.00115(10) -0.00476(11) 0.00096(10)
Zn2 0.01308(12) 0.00945(12) 0.01139(12) 0.00064(9) -0.00052(10) -0.00009(9)
Br1 0.01191(10) 0.01825(11) 0.01133(10) -0.00243(8) -0.00047(8) 0.00054(8)
Br2 0.03101(14) 0.00912(11) 0.04012(16) 0.00052(10) 0.00026(11) -0.00042(9)
Br3 0.01827(12) 0.02018(12) 0.03454(15) 0.00501(10) 0.00166(10) -0.00543(9)
Br4 0.03963(16) 0.02307(13) 0.02561(14) -0.01247(10) -0.01654(11) 0.01259(11)
N1 0.0122(9) 0.0117(9) 0.0126(9) -0.0005(7) -0.0006(7) -0.0005(7)
N2 0.0126(9) 0.0131(9) 0.0127(9) -0.0012(7) 0.0011(7) 0.0002(7)
N3 0.0137(9) 0.0137(9) 0.0109(9) -0.0014(7) 0.0007(7) -0.0007(7)
N4 0.0157(9) 0.0144(9) 0.0160(10) 0.0003(7) -0.0031(8) 0.0029(7)
N5 0.0130(9) 0.0123(9) 0.0127(9) -0.0005(7) -0.0007(7) 0.0006(7)
N6 0.0134(9) 0.0121(9) 0.0133(9) 0.0004(7) 0.0012(7) 0.0006(7)
C1 0.0149(10) 0.0113(10) 0.0142(11) -0.0006(8) -0.0023(9) 0.0013(8)
C2 0.0133(10) 0.0147(11) 0.0175(12) -0.0005(9) 0.0029(9) -0.0016(8)
C3 0.0259(13) 0.0175(12) 0.0185(12) -0.0019(9) 0.0049(10) 0.0066(10)
C4 0.0246(13) 0.0182(11) 0.0158(12) 0.0035(9) 0.0055(10) 0.0038(9)
C5 0.0131(10) 0.0136(11) 0.0131(11) 0.0000(8) -0.0042(9) 0.0008(8)
C6 0.0178(11) 0.0127(10) 0.0162(11) -0.0009(9) 0.0021(9) -0.0016(9)
C7 0.0093(10) 0.0129(10) 0.0133(10) 0.0003(8) -0.0026(8) 0.0009(8)
C8 0.0195(11) 0.0118(10) 0.0152(11) -0.0026(9) 0.0027(9) -0.0001(8)
C9 0.0118(10) 0.0138(10) 0.0119(11) 0.0009(8) 0.0000(8) 0.0013(8)
C10 0.0210(12) 0.0131(11) 0.0141(11) -0.0036(8) 0.0038(9) 0.0016(9)
C11 0.0149(11) 0.0138(10) 0.0139(11) 0.0020(9) 0.0016(9) -0.0021(8)
C12 0.0102(10) 0.0139(10) 0.0111(10) -0.0007(8) -0.0015(8) 0.0003(8)
C13 0.0182(11) 0.0106(10) 0.0156(11) -0.0003(8) 0.0017(9) -0.0011(8)
C14 0.0153(11) 0.0143(11) 0.0190(12) -0.0005(9) 0.0027(9) 0.0010(8)
C15 0.0112(10) 0.0144(10) 0.0124(11) -0.0010(8) -0.0002(8) 0.0009(8)
C16 0.0132(10) 0.0150(11) 0.0194(12) 0.0028(9) 0.0008(9) -0.0003(8)
C17 0.0101(10) 0.0146(10) 0.0106(10) 0.0003(8) -0.0013(8) 0.0004(8)
C18 0.0203(11) 0.0148(11) 0.0123(11) -0.0044(9) 0.0022(9) -0.0009(9)

loop_
_atom_type_symbol
_atom_type_description
_atom_type_scat_dispersion_real
_atom_type_scat_dispersion_imag
_atom_type_scat_source
C C 0.0033 0.0016 'International Tables Vol C Tables 4.2.6.8 and 6.1.1.4'
H H 0.0000 0.0000 'International Tables Vol C Tables 4.2.6.8 and 6.1.1.4'
N N 0.0061 0.0033 'International Tables Vol C Tables 4.2.6.8 and 6.1.1.4'
S S 0.1246 0.1234 'International Tables Vol C Tables 4.2.6.8 and 6.1.1.4'
Zn Zn 0.2839 1.4301 'International Tables Vol C Tables 4.2.6.8 and 6.1.1.4'
Br Br -0.2901 2.4595 'International Tables Vol C Tables 4.2.6.8 and 6.1.1.4'

loop_
_geom_angle_atom_site_label_1
_geom_angle_atom_site_label_2
_geom_angle_atom_site_label_3
_geom_angle
_geom_angle_site_symmetry_1
_geom_angle_site_symmetry_3
N4 Zn1 Br4 109.19(6) . .
N4 Zn1 Br3 109.60(6) . .
Br4 Zn1 Br3 124.50(2) . .
N4 Zn1 Br1 93.31(5) . 7_566
Br4 Zn1 Br1 103.519(16) . 7_566
Br3 Zn1 Br1 112.16(2) . 7_566
N6 Zn2 N3 94.74(7) . 8_657
N6 Zn2 Br2 114.78(5) . .
N3 Zn2 Br2 115.35(5) 8_657 .
N6 Zn2 Br1 108.30(6) . .
N3 Zn2 Br1 99.25(5) 8_657 .
Br2 Zn2 Br1 120.51(2) . .
Zn2 Br1 Zn1 102.760(14) . 7_565
C12 N1 C7 114.71(19) . .
C12 N2 C15 114.45(18) . .
C13 N3 C11 118.58(18) . .
C13 N3 Zn2 123.32(15) . 8_557
C11 N3 Zn2 116.67(14) . 8_557
C16 N4 C3 118.5(2) . .
C16 N4 Zn1 122.03(15) . .
C3 N4 Zn1 119.08(15) . .
C7 N5 C15 114.32(18) . .
C18 N6 C8 118.35(19) . .
C18 N6 Zn2 119.66(15) . .
C8 N6 Zn2 121.11(15) . .
C11 C1 C17 118.8(2) . .
C13 C2 C17 118.7(2) . .
N4 C3 C4 122.9(2) . .
C3 C4 C5 118.7(2) . .
C4 C5 C14 118.6(2) . .
C4 C5 C7 121.0(2) . .
C14 C5 C7 120.4(2) . .
C18 C6 C9 118.5(2) . .
N5 C7 N1 125.26(19) . .
N5 C7 C5 117.97(19) . .
N1 C7 C5 116.75(19) . .
N6 C8 C10 122.1(2) . .
C6 C9 C10 118.8(2) . .
C6 C9 C15 120.4(2) . .
C10 C9 C15 120.7(2) . .
C8 C10 C9 118.9(2) . .
N3 C11 C1 122.7(2) . .
N1 C12 N2 125.3(2) . .
N1 C12 C17 116.78(19) . .
N2 C12 C17 117.81(19) . .
N3 C13 C2 122.1(2) . .
C16 C14 C5 119.0(2) . .
N5 C15 N2 125.5(2) . .
N5 C15 C9 117.49(19) . .
N2 C15 C9 117.01(19) . .
N4 C16 C14 122.3(2) . .
C1 C17 C2 118.9(2) . .
C1 C17 C12 119.00(19) . .
C2 C17 C12 121.85(19) . .
N6 C18 C6 123.2(2) . .

loop_
_geom_bond_atom_site_label_1
_geom_bond_atom_site_label_2
_geom_bond_distance
_geom_bond_site_symmetry_2
Zn1 N4 2.055(2) .
Zn1 Br4 2.3332(8) .
Zn1 Br3 2.3396(7) .
Zn1 Br1 2.5095(9) 7_566
Zn2 N6 2.0430(19) .
Zn2 N3 2.0627(19) 8_657
Zn2 Br2 2.2995(9) .
Zn2 Br1 2.4034(7) .
Br1 Zn1 2.5095(9) 7_565
N1 C12 1.334(3) .
N1 C7 1.338(3) .
N2 C12 1.336(3) .
N2 C15 1.339(3) .
N3 C13 1.340(3) .
N3 C11 1.346(3) .
N3 Zn2 2.0627(18) 8_557
N4 C16 1.337(3) .
N4 C3 1.338(3) .
N5 C7 1.338(3) .
N5 C15 1.338(3) .
N6 C18 1.338(3) .
N6 C8 1.346(3) .
C1 C11 1.374(3) .
C1 C17 1.386(3) .
C2 C13 1.389(3) .
C2 C17 1.391(3) .
C3 C4 1.383(3) .
C4 C5 1.388(3) .
C5 C14 1.390(3) .
C5 C7 1.482(3) .
C6 C18 1.377(3) .
C6 C9 1.386(3) .
C8 C10 1.383(3) .
C9 C10 1.393(3) .
C9 C15 1.481(3) .
C12 C17 1.480(3) .
C14 C16 1.389(3) .

loop_
_geom_torsion_atom_site_label_1
_geom_torsion_atom_site_label_2
_geom_torsion_atom_site_label_3
_geom_torsion_atom_site_label_4
_geom_torsion
_geom_torsion_site_symmetry_1
_geom_torsion_site_symmetry_4
N6 Zn2 Br1 Zn1 66.47(6) . 7_565
N3 Zn2 Br1 Zn1 164.64(5) 8_657 7_565
Br2 Zn2 Br1 Zn1 -68.532(18) . 7_565
Br4 Zn1 N4 C16 147.18(16) . .
Br3 Zn1 N4 C16 7.67(18) . .
Br1 Zn1 N4 C16 -107.27(17) 7_566 .
Br4 Zn1 N4 C3 -40.14(18) . .
Br3 Zn1 N4 C3 -179.65(16) . .
Br1 Zn1 N4 C3 65.41(17) 7_566 .
N3 Zn2 N6 C18 -80.11(17) 8_657 .
Br2 Zn2 N6 C18 159.13(15) . .
Br1 Zn2 N6 C18 21.27(17) . .
N3 Zn2 N6 C8 88.97(17) 8_657 .
Br2 Zn2 N6 C8 -31.79(18) . .
Br1 Zn2 N6 C8 -169.65(15) . .
C16 N4 C3 C4 0.0(3) . .
Zn1 N4 C3 C4 -172.94(19) . .
N4 C3 C4 C5 -0.4(4) . .
C3 C4 C5 C14 0.4(3) . .
C3 C4 C5 C7 -179.5(2) . .
C15 N5 C7 N1 3.1(3) . .
C15 N5 C7 C5 -178.30(18) . .
C12 N1 C7 N5 2.7(3) . .
C12 N1 C7 C5 -175.84(18) . .
C4 C5 C7 N5 10.3(3) . .
C14 C5 C7 N5 -169.6(2) . .
C4 C5 C7 N1 -171.0(2) . .
C14 C5 C7 N1 9.1(3) . .
C18 N6 C8 C10 1.2(3) . .
Zn2 N6 C8 C10 -167.99(17) . .
C18 C6 C9 C10 0.6(3) . .
C18 C6 C9 C15 179.7(2) . .
N6 C8 C10 C9 1.5(3) . .
C6 C9 C10 C8 -2.4(3) . .
C15 C9 C10 C8 178.6(2) . .
C13 N3 C11 C1 -3.2(3) . .
Zn2 N3 C11 C1 163.60(17) 8_557 .
C17 C1 C11 N3 0.4(3) . .
C7 N1 C12 N2 -7.2(3) . .
C7 N1 C12 C17 168.76(18) . .
C15 N2 C12 N1 5.0(3) . .
C15 N2 C12 C17 -170.86(18) . .
C11 N3 C13 C2 3.1(3) . .
Zn2 N3 C13 C2 -162.71(17) 8_557 .
C17 C2 C13 N3 -0.3(3) . .
C4 C5 C14 C16 -0.1(3) . .
C7 C5 C14 C16 179.8(2) . .
C7 N5 C15 N2 -5.6(3) . .
C7 N5 C15 C9 175.64(18) . .
C12 N2 C15 N5 1.9(3) . .
C12 N2 C15 C9 -179.38(18) . .
C6 C9 C15 N5 23.0(3) . .
C10 C9 C15 N5 -158.0(2) . .
C6 C9 C15 N2 -155.8(2) . .
C10 C9 C15 N2 23.2(3) . .
C3 N4 C16 C14 0.3(3) . .
Zn1 N4 C16 C14 173.05(17) . .
C5 C14 C16 N4 -0.3(3) . .
C11 C1 C17 C2 2.5(3) . .
C11 C1 C17 C12 -172.48(19) . .
C13 C2 C17 C1 -2.5(3) . .
C13 C2 C17 C12 172.3(2) . .
N1 C12 C17 C1 -17.4(3) . .
N2 C12 C17 C1 158.8(2) . .
N1 C12 C17 C2 167.8(2) . .
N2 C12 C17 C2 -16.0(3) . .
C8 N6 C18 C6 -3.2(3) . .
Zn2 N6 C18 C6 166.22(17) . .
C9 C6 C18 N6 2.2(3) . .
